data_4307204
loop_
_publ_author_name
'Kendra Redin'
'Aaron D. Wilson'
'Rachel Newell'
'M. Rakowski DuBois'
'Daniel L. DuBois'

_publ_contact_author_address 'Division of Chemical Sciences, Pacific Northwest National Laboratory, Richland, WA 99352'
_publ_contact_author_name 'Daniel L. DuBois'
_publ_section_title
;
Studies of Structural Effects on the Half-Wave Potentials of Mononuclear
and Dinuclear Nickel(II) Diphosphine/Dithiolate Complexes
;
_journal_name_full 'Inorganic Chemistry'
_journal_page_first 1268
_journal_page_last 1276
_journal_paper_doi 10.1021/ic061740x
_journal_volume 46
_journal_year 2007
_chemical_formula_sum 'C54 H54 N2 Ni P4'
_chemical_formula_weight 913.58
_chemical_name_common (PNP)2Ni
_chemical_name_systematic
; 
 ? 
;
_space_group_IT_number 14
_symmetry_cell_setting monoclinic
_symmetry_space_group_name_Hall '-P 2yn'
_symmetry_space_group_name_H-M 'P 1 21/n 1'
_atom_sites_solution_hydrogens geom
_atom_sites_solution_primary direct
_atom_sites_solution_secondary difmap
_audit_creation_method SHELXL-97
_cell_angle_alpha 90.00
_cell_angle_beta 98.1740(10)
_cell_angle_gamma 90.00
_cell_formula_units_Z 4
_cell_length_a 10.7942(5)
_cell_length_b 25.6412(11)
_cell_length_c 17.2610(7)
_cell_measurement_temperature 157(2)
_cell_volume 4728.9(4)
_computing_cell_refinement 'Bruker XSCANS'
_computing_data_collection 'Bruker XSCANS'
_computing_data_reduction 'Bruker SHELXTL'
_computing_molecular_graphics 'Bruker SHELXTL'
_computing_publication_material 'Bruker SHELXTL'
_computing_structure_refinement 'SHELXL-97 (Sheldrick, 1997)'
_computing_structure_solution 'SHELXS-97 (Sheldrick, 1990)'
_diffrn_ambient_temperature 157(2)
_diffrn_measured_fraction_theta_full 0.997
_diffrn_measured_fraction_theta_max 0.997
_diffrn_measurement_device_type 'Bruker P4'
_diffrn_measurement_method '\w scans'
_diffrn_radiation_monochromator graphite
_diffrn_radiation_source 'fine-focus sealed tube'
_diffrn_radiation_type MoK\a
_diffrn_radiation_wavelength 0.71073
_diffrn_reflns_av_R_equivalents 0.0514
_diffrn_reflns_av_sigmaI/netI 0.0585
_diffrn_reflns_limit_h_max 13
_diffrn_reflns_limit_h_min -14
_diffrn_reflns_limit_k_max 33
_diffrn_reflns_limit_k_min -33
_diffrn_reflns_limit_l_max 12
_diffrn_reflns_limit_l_min -22
_diffrn_reflns_number 34455
_diffrn_reflns_theta_full 27.48
_diffrn_reflns_theta_max 27.48
_diffrn_reflns_theta_min 1.59
_exptl_absorpt_coefficient_mu 0.584
_exptl_absorpt_correction_type none
_exptl_crystal_colour yellow
_exptl_crystal_density_diffrn 1.283
_exptl_crystal_density_method 'not measured'
_exptl_crystal_description 'Hexagonal rod'
_exptl_crystal_F_000 1920
_exptl_crystal_size_max 1
_exptl_crystal_size_mid 0.25
_exptl_crystal_size_min 0.25
_refine_diff_density_max 0.857
_refine_diff_density_min -0.467
_refine_diff_density_rms 0.077
_refine_ls_extinction_method none
_refine_ls_goodness_of_fit_ref 1.034
_refine_ls_hydrogen_treatment mixed
_refine_ls_matrix_type full
_refine_ls_number_parameters 552
_refine_ls_number_reflns 10811
_refine_ls_number_restraints 0
_refine_ls_restrained_S_all 1.034
_refine_ls_R_factor_all 0.0657
_refine_ls_R_factor_gt 0.0528
_refine_ls_shift/su_max 0.002
_refine_ls_shift/su_mean 0.000
_refine_ls_structure_factor_coef Fsqd
_refine_ls_weighting_details 'calc w=1/[\s^2^(Fo^2^)+(0.0749P)^2^+2.8776P] where P=(Fo^2^+2Fc^2^)/3'
_refine_ls_weighting_scheme calc
_refine_ls_wR_factor_gt 0.1334
_refine_ls_wR_factor_ref 0.1420
_reflns_number_gt 8911
_reflns_number_total 10811
_reflns_threshold_expression >2sigma(I)
_cod_data_source_file ic061740xsi20060913_033027_3.cif
_cod_data_source_block p23
_cod_depositor_comments
;
The following automatic conversions were performed:
'_symmetry_cell_setting' value 'Monoclinic' changed to 'monoclinic'
according to '/home/saulius/struct/CIF-dictionaries/cif_core.dic'
dictionary named 'cif_core.dic' version 2.4.1 from 2010-06-29.

Automatic conversion script
Id: cif_fix_enum 1527 2010-12-29 10:47:43Z saulius 
;
_cod_database_code 4307204

loop_
_symmetry_equiv_pos_as_xyz
'x, y, z'
'-x+1/2, y+1/2, -z+1/2'
'-x, -y, -z'
'x-1/2, -y-1/2, z-1/2'

loop_
_atom_site_label
_atom_site_type_symbol
_atom_site_fract_x
_atom_site_fract_y
_atom_site_fract_z
_atom_site_U_iso_or_equiv
_atom_site_adp_type
_atom_site_occupancy
_atom_site_symmetry_multiplicity
_atom_site_calc_flag
_atom_site_refinement_flags
_atom_site_disorder_assembly
_atom_site_disorder_group
Ni1 Ni 0.62354(3) 0.620934(11) 0.736325(17) 0.02130(9) Uani 1 1 d . . .
P1 P 0.48830(6) 0.56462(2) 0.76362(3) 0.02303(14) Uani 1 1 d . . .
P2 P 0.49699(6) 0.66877(2) 0.65881(4) 0.02287(13) Uani 1 1 d . . .
P3 P 0.73601(6) 0.66216(2) 0.83028(4) 0.02387(14) Uani 1 1 d . . .
P4 P 0.77483(6) 0.60022(2) 0.67222(4) 0.02319(14) Uani 1 1 d . . .
N1 N 0.29244(19) 0.60227(8) 0.64860(12) 0.0267(4) Uani 1 1 d . . .
N2 N 0.94630(19) 0.66947(8) 0.75478(13) 0.0285(4) Uani 1 1 d . . .
C1 C 0.3556(2) 0.55529(9) 0.68312(14) 0.0258(5) Uani 1 1 d . . .
H1A H 0.3871 0.5355 0.6407 0.036 Uiso 1 1 calc R . .
H1B H 0.2921 0.5332 0.7033 0.036 Uiso 1 1 calc R . .
C2 C 0.3683(2) 0.63233(9) 0.59970(14) 0.0258(5) Uani 1 1 d . . .
H2A H 0.3135 0.6573 0.5671 0.036 Uiso 1 1 calc R . .
H2B H 0.4043 0.6082 0.5641 0.036 Uiso 1 1 calc R . .
C3 C 0.8624(2) 0.70095(9) 0.79623(15) 0.0297(5) Uani 1 1 d . . .
H3A H 0.8244 0.7288 0.7608 0.042 Uiso 1 1 calc R . .
H3B H 0.9123 0.7179 0.8419 0.042 Uiso 1 1 calc R . .
C4 C 0.8916(2) 0.65390(9) 0.67569(15) 0.0280(5) Uani 1 1 d . . .
H4A H 0.9598 0.6428 0.6467 0.039 Uiso 1 1 calc R . .
H4B H 0.8507 0.6847 0.6484 0.039 Uiso 1 1 calc R . .
C5 C 0.1768(2) 0.58569(11) 0.59941(16) 0.0358(6) Uani 1 1 d . . .
H5A H 0.1977 0.5633 0.5571 0.050 Uiso 1 1 calc R . .
H5B H 0.1312 0.6165 0.5770 0.050 Uiso 1 1 calc R . .
H5C H 0.1244 0.5663 0.6313 0.050 Uiso 1 1 calc R . .
C6 C 1.0596(3) 0.70003(12) 0.74905(18) 0.0401(6) Uani 1 1 d . . .
H6A H 1.1168 0.6795 0.7219 0.056 Uiso 1 1 calc R . .
H6B H 1.1009 0.7088 0.8017 0.056 Uiso 1 1 calc R . .
H6C H 1.0368 0.7322 0.7197 0.056 Uiso 1 1 calc R . .
C7 C 0.5219(2) 0.49414(9) 0.77751(14) 0.0282(5) Uani 1 1 d . . .
C8 C 0.6314(3) 0.47443(11) 0.7570(2) 0.0473(8) Uani 1 1 d . . .
H8 H 0.6894 0.4975 0.7384 0.071 Uiso 1 1 calc R . .
C9 C 0.6590(4) 0.42114(12) 0.7630(3) 0.0655(11) Uani 1 1 d . . .
H9 H 0.7342 0.4083 0.7474 0.098 Uiso 1 1 calc R . .
C10 C 0.5771(4) 0.38745(12) 0.7914(2) 0.0569(9) Uani 1 1 d . . .
H10 H 0.5960 0.3513 0.7961 0.085 Uiso 1 1 calc R . .
C11 C 0.4683(3) 0.40626(11) 0.81281(18) 0.0464(8) Uani 1 1 d . . .
H11 H 0.4117 0.3830 0.8324 0.070 Uiso 1 1 calc R . .
C12 C 0.4394(3) 0.45931(11) 0.80621(15) 0.0353(6) Uani 1 1 d . . .
H12 H 0.3635 0.4718 0.8213 0.053 Uiso 1 1 calc R . .
C13 C 0.4039(2) 0.57582(9) 0.84771(14) 0.0271(5) Uani 1 1 d . . .
C14 C 0.2867(3) 0.59915(11) 0.83931(16) 0.0340(6) Uani 1 1 d . . .
H14 H 0.2481 0.6099 0.7889 0.051 Uiso 1 1 calc R . .
C15 C 0.2248(3) 0.60699(11) 0.90436(17) 0.0396(6) Uani 1 1 d . . .
H15 H 0.1445 0.6229 0.8980 0.059 Uiso 1 1 calc R . .
C16 C 0.2803(3) 0.59157(11) 0.97759(17) 0.0400(7) Uani 1 1 d . . .
H16 H 0.2380 0.5965 1.0217 0.060 Uiso 1 1 calc R . .
C17 C 0.3978(3) 0.56887(12) 0.98676(16) 0.0440(7) Uani 1 1 d . . .
H17 H 0.4364 0.5586 1.0373 0.066 Uiso 1 1 calc R . .
C18 C 0.4595(3) 0.56107(11) 0.92227(15) 0.0368(6) Uani 1 1 d . . .
H18 H 0.5402 0.5455 0.9291 0.055 Uiso 1 1 calc R . .
C19 C 0.4043(2) 0.72204(9) 0.69369(14) 0.0250(5) Uani 1 1 d . . .
C20 C 0.3432(3) 0.75871(10) 0.64196(15) 0.0334(6) Uani 1 1 d . . .
H20 H 0.3448 0.7551 0.5873 0.050 Uiso 1 1 calc R . .
C21 C 0.2803(3) 0.80034(11) 0.66945(17) 0.0395(6) Uani 1 1 d . . .
H21 H 0.2389 0.8250 0.6337 0.059 Uiso 1 1 calc R . .
C22 C 0.2776(3) 0.80614(10) 0.74931(17) 0.0352(6) Uani 1 1 d . . .
H22 H 0.2357 0.8350 0.7682 0.053 Uiso 1 1 calc R . .
C23 C 0.3359(2) 0.76983(10) 0.80084(15) 0.0324(5) Uani 1 1 d . . .
H23 H 0.3335 0.7735 0.8554 0.049 Uiso 1 1 calc R . .
C24 C 0.3987(2) 0.72755(10) 0.77316(14) 0.0278(5) Uani 1 1 d . . .
H24 H 0.4378 0.7024 0.8090 0.042 Uiso 1 1 calc R . .
C25 C 0.5615(2) 0.70537(9) 0.58174(15) 0.0274(5) Uani 1 1 d . . .
C26 C 0.5439(3) 0.69303(10) 0.50274(16) 0.0323(5) Uani 1 1 d . . .
H26 H 0.4894 0.6652 0.4843 0.048 Uiso 1 1 calc R . .
C27 C 0.6052(3) 0.72090(11) 0.44999(17) 0.0389(6) Uani 1 1 d . . .
H27 H 0.5931 0.7116 0.3962 0.058 Uiso 1 1 calc R . .
C28 C 0.6836(3) 0.76198(11) 0.47581(18) 0.0413(7) Uani 1 1 d . . .
H28 H 0.7253 0.7809 0.4398 0.062 Uiso 1 1 calc R . .
C29 C 0.7008(3) 0.77541(11) 0.55414(18) 0.0389(6) Uani 1 1 d . . .
H29 H 0.7539 0.8038 0.5720 0.058 Uiso 1 1 calc R . .
C30 C 0.6405(2) 0.74740(10) 0.60699(16) 0.0331(6) Uani 1 1 d . . .
H30 H 0.6529 0.7568 0.6608 0.050 Uiso 1 1 calc R . .
C31 C 0.6712(2) 0.71152(10) 0.89168(15) 0.0313(5) Uani 1 1 d . . .
C32 C 0.5984(3) 0.69245(12) 0.94635(17) 0.0403(6) Uani 1 1 d . . .
H32 H 0.5867 0.6559 0.9507 0.061 Uiso 1 1 calc R . .
C33 C 0.5430(3) 0.72618(15) 0.99457(19) 0.0525(8) Uani 1 1 d . . .
H33 H 0.4937 0.7127 1.0313 0.079 Uiso 1 1 calc R . .
C34 C 0.5599(3) 0.77895(15) 0.9887(2) 0.0593(10) Uani 1 1 d . . .
H34 H 0.5233 0.8020 1.0221 0.089 Uiso 1 1 calc R . .
C35 C 0.6293(4) 0.79852(13) 0.9351(2) 0.0577(9) Uani 1 1 d . . .
H35 H 0.6395 0.8352 0.9309 0.087 Uiso 1 1 calc R . .
C36 C 0.6858(3) 0.76478(12) 0.8859(2) 0.0456(7) Uani 1 1 d . . .
H36 H 0.7340 0.7787 0.8489 0.068 Uiso 1 1 calc R . .
C37 C 0.8250(2) 0.62550(9) 0.91189(14) 0.0263(5) Uani 1 1 d . . .
C38 C 0.8085(3) 0.57202(10) 0.91669(17) 0.0343(6) Uani 1 1 d . . .
H38 H 0.7567 0.5543 0.8759 0.052 Uiso 1 1 calc R . .
C39 C 0.8669(3) 0.54406(12) 0.98064(19) 0.0445(7) Uani 1 1 d . . .
H39 H 0.8540 0.5075 0.9838 0.067 Uiso 1 1 calc R . .
C40 C 0.9439(3) 0.56957(13) 1.03968(18) 0.0459(7) Uani 1 1 d . . .
H40 H 0.9841 0.5505 1.0834 0.069 Uiso 1 1 calc R . .
C41 C 0.9624(3) 0.62266(12) 1.03512(17) 0.0395(6) Uani 1 1 d . . .
H41 H 1.0157 0.6400 1.0755 0.059 Uiso 1 1 calc R . .
C42 C 0.9034(2) 0.65080(10) 0.97189(15) 0.0312(5) Uani 1 1 d . . .
H42 H 0.9163 0.6874 0.9692 0.047 Uiso 1 1 calc R . .
C43 C 0.8837(2) 0.54456(9) 0.69265(15) 0.0278(5) Uani 1 1 d . . .
C44 C 0.8811(3) 0.50143(11) 0.64295(19) 0.0412(7) Uani 1 1 d . . .
H44 H 0.8225 0.5004 0.5964 0.062 Uiso 1 1 calc R . .
C45 C 0.9633(3) 0.46000(12) 0.6608(2) 0.0548(9) Uani 1 1 d . . .
H45 H 0.9605 0.4311 0.6262 0.082 Uiso 1 1 calc R . .
C46 C 1.0492(3) 0.46056(12) 0.7284(2) 0.0490(8) Uani 1 1 d . . .
H46 H 1.1047 0.4320 0.7406 0.074 Uiso 1 1 calc R . .
C47 C 1.0534(3) 0.50294(11) 0.77766(18) 0.0385(6) Uani 1 1 d . . .
H47 H 1.1131 0.5039 0.8237 0.058 Uiso 1 1 calc R . .
C48 C 0.9707(2) 0.54444(10) 0.76047(16) 0.0317(5) Uani 1 1 d . . .
H48 H 0.9738 0.5731 0.7956 0.048 Uiso 1 1 calc R . .
C49 C 0.7360(2) 0.59217(9) 0.56570(14) 0.0267(5) Uani 1 1 d . . .
C50 C 0.8084(3) 0.61067(11) 0.51080(16) 0.0358(6) Uani 1 1 d . . .
H50 H 0.8849 0.6282 0.5281 0.054 Uiso 1 1 calc R . .
C51 C 0.7701(3) 0.60377(12) 0.43096(17) 0.0410(7) Uani 1 1 d . . .
H51 H 0.8198 0.6171 0.3943 0.061 Uiso 1 1 calc R . .
C52 C 0.6605(3) 0.57765(11) 0.40490(17) 0.0424(7) Uani 1 1 d . . .
H52 H 0.6342 0.5734 0.3504 0.064 Uiso 1 1 calc R . .
C53 C 0.5890(3) 0.55776(11) 0.45815(17) 0.0389(6) Uani 1 1 d . . .
H53 H 0.5144 0.5391 0.4404 0.058 Uiso 1 1 calc R . .
C54 C 0.6264(2) 0.56505(10) 0.53800(16) 0.0310(5) Uani 1 1 d . . .
H54 H 0.5764 0.5513 0.5743 0.047 Uiso 1 1 calc R . .

loop_
_atom_site_aniso_label
_atom_site_aniso_U_11
_atom_site_aniso_U_22
_atom_site_aniso_U_33
_atom_site_aniso_U_23
_atom_site_aniso_U_13
_atom_site_aniso_U_12
Ni1 0.02054(16) 0.02223(15) 0.02100(16) -0.00050(11) 0.00256(11) 0.00030(11)
P1 0.0231(3) 0.0248(3) 0.0210(3) 0.0003(2) 0.0028(2) -0.0008(2)
P2 0.0227(3) 0.0247(3) 0.0212(3) 0.0012(2) 0.0034(2) 0.0011(2)
P3 0.0233(3) 0.0240(3) 0.0239(3) -0.0023(2) 0.0017(2) -0.0001(2)
P4 0.0219(3) 0.0241(3) 0.0235(3) -0.0011(2) 0.0030(2) 0.0002(2)
N1 0.0225(10) 0.0342(10) 0.0232(10) 0.0014(8) 0.0028(8) -0.0014(8)
N2 0.0223(10) 0.0321(10) 0.0305(11) -0.0002(9) 0.0011(8) -0.0039(8)
C1 0.0260(12) 0.0270(11) 0.0243(12) -0.0004(9) 0.0029(9) -0.0041(9)
C2 0.0246(12) 0.0304(11) 0.0219(11) 0.0025(9) 0.0014(9) -0.0005(9)
C3 0.0303(13) 0.0290(12) 0.0287(13) -0.0004(10) 0.0010(10) -0.0036(10)
C4 0.0261(12) 0.0279(11) 0.0302(13) 0.0013(10) 0.0050(9) -0.0025(9)
C5 0.0254(13) 0.0470(15) 0.0331(14) 0.0044(12) -0.0018(10) -0.0014(11)
C6 0.0272(14) 0.0467(16) 0.0462(17) -0.0027(13) 0.0044(11) -0.0107(12)
C7 0.0332(13) 0.0236(11) 0.0262(12) 0.0025(9) -0.0011(9) -0.0049(10)
C8 0.0419(17) 0.0323(14) 0.070(2) 0.0070(14) 0.0153(15) 0.0042(12)
C9 0.062(2) 0.0324(15) 0.104(3) 0.0032(18) 0.018(2) 0.0123(15)
C10 0.075(3) 0.0269(14) 0.064(2) 0.0045(14) -0.0050(19) 0.0001(15)
C11 0.067(2) 0.0336(14) 0.0346(15) 0.0082(12) -0.0081(14) -0.0193(14)
C12 0.0414(15) 0.0378(14) 0.0249(13) 0.0026(11) -0.0022(11) -0.0117(12)
C13 0.0277(12) 0.0271(11) 0.0271(12) -0.0021(9) 0.0055(9) -0.0046(9)
C14 0.0359(14) 0.0383(13) 0.0281(13) -0.0008(11) 0.0053(11) 0.0013(11)
C15 0.0401(16) 0.0439(15) 0.0369(15) -0.0063(12) 0.0125(12) 0.0026(12)
C16 0.0514(18) 0.0428(15) 0.0295(14) -0.0046(12) 0.0184(12) -0.0065(13)
C17 0.061(2) 0.0492(16) 0.0213(13) -0.0007(12) 0.0057(12) -0.0004(14)
C18 0.0393(15) 0.0459(15) 0.0245(13) -0.0002(11) 0.0028(11) 0.0016(12)
C19 0.0215(11) 0.0266(11) 0.0271(12) 0.0007(9) 0.0044(9) -0.0011(9)
C20 0.0371(14) 0.0380(13) 0.0254(13) 0.0027(10) 0.0054(10) 0.0107(11)
C21 0.0440(16) 0.0384(14) 0.0361(15) 0.0056(12) 0.0064(12) 0.0156(12)
C22 0.0337(14) 0.0344(13) 0.0382(15) -0.0061(11) 0.0070(11) 0.0061(11)
C23 0.0282(13) 0.0417(14) 0.0275(13) -0.0052(11) 0.0047(10) 0.0014(11)
C24 0.0224(12) 0.0334(12) 0.0271(12) 0.0010(10) 0.0015(9) -0.0008(9)
C25 0.0240(12) 0.0277(11) 0.0316(13) 0.0072(10) 0.0076(10) 0.0052(9)
C26 0.0346(14) 0.0313(12) 0.0322(14) 0.0051(10) 0.0091(11) 0.0061(10)
C27 0.0482(17) 0.0401(14) 0.0312(14) 0.0095(11) 0.0149(12) 0.0130(13)
C28 0.0403(16) 0.0424(15) 0.0447(17) 0.0178(13) 0.0182(13) 0.0053(12)
C29 0.0315(14) 0.0346(13) 0.0508(18) 0.0120(12) 0.0067(12) -0.0003(11)
C30 0.0302(13) 0.0349(13) 0.0343(14) 0.0063(11) 0.0046(10) 0.0005(10)
C31 0.0260(12) 0.0328(12) 0.0324(13) -0.0111(10) -0.0055(10) 0.0049(10)
C32 0.0352(15) 0.0520(16) 0.0330(15) -0.0109(13) 0.0020(11) 0.0069(13)
C33 0.0415(17) 0.074(2) 0.0409(17) -0.0197(16) 0.0030(13) 0.0132(16)
C34 0.0471(19) 0.067(2) 0.061(2) -0.0302(18) -0.0019(16) 0.0180(17)
C35 0.058(2) 0.0416(16) 0.068(2) -0.0240(16) -0.0095(18) 0.0121(15)
C36 0.0414(17) 0.0385(15) 0.0541(19) -0.0111(14) -0.0032(14) 0.0051(13)
C37 0.0256(12) 0.0295(11) 0.0243(12) 0.0018(9) 0.0050(9) 0.0025(9)
C38 0.0328(14) 0.0311(12) 0.0383(15) 0.0012(11) 0.0021(11) 0.0002(11)
C39 0.0438(17) 0.0368(14) 0.0516(19) 0.0146(13) 0.0018(14) 0.0006(12)
C40 0.0431(17) 0.0529(17) 0.0399(17) 0.0168(14) -0.0005(13) 0.0060(14)
C41 0.0380(15) 0.0505(16) 0.0288(14) -0.0001(12) 0.0005(11) 0.0007(12)
C42 0.0295(13) 0.0352(12) 0.0282(13) -0.0013(10) 0.0021(10) -0.0003(10)
C43 0.0237(12) 0.0278(11) 0.0331(13) 0.0026(10) 0.0085(10) 0.0017(9)
C44 0.0393(16) 0.0358(14) 0.0469(17) -0.0077(12) 0.0009(12) 0.0068(12)
C45 0.055(2) 0.0370(15) 0.071(2) -0.0145(15) 0.0039(17) 0.0137(14)
C46 0.0424(17) 0.0370(15) 0.068(2) 0.0056(14) 0.0079(15) 0.0154(13)
C47 0.0316(14) 0.0413(14) 0.0430(16) 0.0107(12) 0.0066(12) 0.0073(11)
C48 0.0320(14) 0.0313(12) 0.0327(14) 0.0046(10) 0.0077(10) 0.0037(10)
C49 0.0291(12) 0.0291(11) 0.0227(12) -0.0021(9) 0.0059(9) 0.0027(9)
C50 0.0373(15) 0.0403(14) 0.0310(14) 0.0013(11) 0.0095(11) -0.0001(11)
C51 0.0531(18) 0.0442(15) 0.0283(14) 0.0008(12) 0.0152(13) 0.0030(13)
C52 0.062(2) 0.0391(14) 0.0254(14) -0.0058(11) 0.0033(13) 0.0063(14)
C53 0.0460(17) 0.0360(13) 0.0329(15) -0.0086(11) -0.0009(12) -0.0010(12)
C54 0.0322(13) 0.0290(12) 0.0324(14) -0.0044(10) 0.0066(10) -0.0010(10)

loop_
_atom_type_symbol
_atom_type_description
_atom_type_scat_dispersion_real
_atom_type_scat_dispersion_imag
_atom_type_scat_source
C C 0.0033 0.0016 'International Tables Vol C Tables 4.2.6.8 and 6.1.1.4'
H H 0.0000 0.0000 'International Tables Vol C Tables 4.2.6.8 and 6.1.1.4'
N N 0.0061 0.0033 'International Tables Vol C Tables 4.2.6.8 and 6.1.1.4'
P P 0.1023 0.0942 'International Tables Vol C Tables 4.2.6.8 and 6.1.1.4'
Ni Ni 0.3393 1.1124 'International Tables Vol C Tables 4.2.6.8 and 6.1.1.4'

loop_
_geom_angle_atom_site_label_1
_geom_angle_atom_site_label_2
_geom_angle_atom_site_label_3
_geom_angle
_geom_angle_site_symmetry_1
_geom_angle_site_symmetry_3
_geom_angle_publ_flag
P1 Ni1 P2 97.35(3) . . ?
P1 Ni1 P3 119.37(3) . . ?
P2 Ni1 P3 115.27(3) . . ?
P1 Ni1 P4 122.11(3) . . ?
P2 Ni1 P4 106.26(3) . . ?
P3 Ni1 P4 96.87(3) . . ?
C13 P1 C7 99.19(11) . . ?
C13 P1 C1 101.16(11) . . ?
C7 P1 C1 94.98(11) . . ?
C13 P1 Ni1 119.63(8) . . ?
C7 P1 Ni1 123.82(9) . . ?
C1 P1 Ni1 113.34(8) . . ?
C25 P2 C19 97.86(11) . . ?
C25 P2 C2 100.94(11) . . ?
C19 P2 C2 98.85(11) . . ?
C25 P2 Ni1 117.82(8) . . ?
C19 P2 Ni1 123.00(8) . . ?
C2 P2 Ni1 114.46(8) . . ?
C37 P3 C3 100.91(12) . . ?
C37 P3 C31 96.28(11) . . ?
C3 P3 C31 99.81(12) . . ?
C37 P3 Ni1 119.99(8) . . ?
C3 P3 Ni1 112.69(9) . . ?
C31 P3 Ni1 123.15(8) . . ?
C49 P4 C43 98.76(11) . . ?
C49 P4 C4 99.93(11) . . ?
C43 P4 C4 98.93(11) . . ?
C49 P4 Ni1 117.22(8) . . ?
C43 P4 Ni1 126.63(8) . . ?
C4 P4 Ni1 111.01(8) . . ?
C1 N1 C5 107.7(2) . . ?
C1 N1 C2 113.45(19) . . ?
C5 N1 C2 108.40(19) . . ?
C4 N2 C6 108.2(2) . . ?
C4 N2 C3 114.1(2) . . ?
C6 N2 C3 108.4(2) . . ?
N1 C1 P1 117.42(16) . . ?
N1 C2 P2 112.45(16) . . ?
N2 C3 P3 113.08(16) . . ?
N2 C4 P4 114.41(16) . . ?
C8 C7 C12 118.0(2) . . ?
C8 C7 P1 118.9(2) . . ?
C12 C7 P1 123.1(2) . . ?
C7 C8 C9 121.4(3) . . ?
C10 C9 C8 119.9(3) . . ?
C11 C10 C9 119.7(3) . . ?
C10 C11 C12 120.7(3) . . ?
C11 C12 C7 120.3(3) . . ?
C14 C13 C18 118.7(2) . . ?
C14 C13 P1 122.0(2) . . ?
C18 C13 P1 119.3(2) . . ?
C13 C14 C15 120.7(3) . . ?
C16 C15 C14 120.0(3) . . ?
C15 C16 C17 119.9(3) . . ?
C16 C17 C18 120.3(3) . . ?
C17 C18 C13 120.5(3) . . ?
C24 C19 C20 118.7(2) . . ?
C24 C19 P2 119.97(18) . . ?
C20 C19 P2 121.26(19) . . ?
C21 C20 C19 120.7(2) . . ?
C20 C21 C22 120.2(3) . . ?
C23 C22 C21 119.7(2) . . ?
C22 C23 C24 120.2(2) . . ?
C19 C24 C23 120.5(2) . . ?
C26 C25 C30 118.2(2) . . ?
C26 C25 P2 125.5(2) . . ?
C30 C25 P2 116.20(19) . . ?
C25 C26 C27 120.9(3) . . ?
C28 C27 C26 120.3(3) . . ?
C29 C28 C27 119.7(2) . . ?
C28 C29 C30 120.1(3) . . ?
C29 C30 C25 120.8(3) . . ?
C36 C31 C32 118.4(3) . . ?
C36 C31 P3 125.4(2) . . ?
C32 C31 P3 116.2(2) . . ?
C33 C32 C31 121.1(3) . . ?
C34 C33 C32 119.7(3) . . ?
C35 C34 C33 120.3(3) . . ?
C34 C35 C36 120.6(3) . . ?
C31 C36 C35 120.0(3) . . ?
C38 C37 C42 118.9(2) . . ?
C38 C37 P3 119.5(2) . . ?
C42 C37 P3 121.53(19) . . ?
C37 C38 C39 120.7(3) . . ?
C40 C39 C38 119.9(3) . . ?
C41 C40 C39 120.0(3) . . ?
C40 C41 C42 120.3(3) . . ?
C41 C42 C37 120.2(3) . . ?
C48 C43 C44 117.8(2) . . ?
C48 C43 P4 119.73(19) . . ?
C44 C43 P4 122.4(2) . . ?
C45 C44 C43 120.8(3) . . ?
C46 C45 C44 120.6(3) . . ?
C47 C46 C45 119.2(3) . . ?
C46 C47 C48 120.5(3) . . ?
C43 C48 C47 121.0(3) . . ?
C50 C49 C54 117.8(2) . . ?
C50 C49 P4 124.8(2) . . ?
C54 C49 P4 117.38(19) . . ?
C51 C50 C49 120.8(3) . . ?
C52 C51 C50 120.3(3) . . ?
C51 C52 C53 119.9(3) . . ?
C52 C53 C54 120.0(3) . . ?
C53 C54 C49 121.2(3) . . ?

loop_
_geom_bond_atom_site_label_1
_geom_bond_atom_site_label_2
_geom_bond_distance
_geom_bond_site_symmetry_2
_geom_bond_publ_flag
Ni1 P1 2.1526(7) . ?
Ni1 P2 2.1543(7) . ?
Ni1 P3 2.1591(7) . ?
Ni1 P4 2.1650(7) . ?
P1 C13 1.842(2) . ?
P1 C7 1.852(2) . ?
P1 C1 1.864(2) . ?
P2 C25 1.844(2) . ?
P2 C19 1.844(2) . ?
P2 C2 1.855(2) . ?
P3 C37 1.845(3) . ?
P3 C3 1.850(3) . ?
P3 C31 1.851(3) . ?
P4 C49 1.838(2) . ?
P4 C43 1.851(2) . ?
P4 C4 1.861(2) . ?
N1 C1 1.468(3) . ?
N1 C5 1.469(3) . ?
N1 C2 1.474(3) . ?
N2 C4 1.464(3) . ?
N2 C6 1.468(3) . ?
N2 C3 1.472(3) . ?
C7 C8 1.377(4) . ?
C7 C12 1.400(4) . ?
C8 C9 1.399(4) . ?
C9 C10 1.375(5) . ?
C10 C11 1.369(5) . ?
C11 C12 1.396(4) . ?
C13 C14 1.389(4) . ?
C13 C18 1.393(4) . ?
C14 C15 1.401(4) . ?
C15 C16 1.378(4) . ?
C16 C17 1.384(5) . ?
C17 C18 1.391(4) . ?
C19 C24 1.389(3) . ?
C19 C20 1.396(3) . ?
C20 C21 1.384(4) . ?
C21 C22 1.391(4) . ?
C22 C23 1.376(4) . ?
C23 C24 1.398(3) . ?
C25 C26 1.386(4) . ?
C25 C30 1.404(4) . ?
C26 C27 1.396(4) . ?
C27 C28 1.384(4) . ?
C28 C29 1.382(4) . ?
C29 C30 1.393(4) . ?
C31 C36 1.380(4) . ?
C31 C32 1.399(4) . ?
C32 C33 1.393(4) . ?
C33 C34 1.371(5) . ?
C34 C35 1.366(6) . ?
C35 C36 1.410(4) . ?
C37 C38 1.387(3) . ?
C37 C42 1.401(4) . ?
C38 C39 1.390(4) . ?
C39 C40 1.384(5) . ?
C40 C41 1.380(4) . ?
C41 C42 1.385(4) . ?
C43 C48 1.393(4) . ?
C43 C44 1.397(4) . ?
C44 C45 1.390(4) . ?
C45 C46 1.384(5) . ?
C46 C47 1.377(4) . ?
C47 C48 1.393(4) . ?
C49 C50 1.395(4) . ?
C49 C54 1.397(4) . ?
C50 C51 1.393(4) . ?
C51 C52 1.379(5) . ?
C52 C53 1.379(4) . ?
C53 C54 1.393(4) . ?

loop_
_geom_torsion_atom_site_label_1
_geom_torsion_atom_site_label_2
_geom_torsion_atom_site_label_3
_geom_torsion_atom_site_label_4
_geom_torsion
_geom_torsion_site_symmetry_1
_geom_torsion_site_symmetry_2
_geom_torsion_site_symmetry_3
_geom_torsion_site_symmetry_4
_geom_torsion_publ_flag
P2 Ni1 P1 C13 -89.76(10) . . . . ?
P3 Ni1 P1 C13 34.74(10) . . . . ?
P4 Ni1 P1 C13 155.76(10) . . . . ?
P2 Ni1 P1 C7 143.21(10) . . . . ?
P3 Ni1 P1 C7 -92.28(10) . . . . ?
P4 Ni1 P1 C7 28.73(10) . . . . ?
P2 Ni1 P1 C1 29.45(9) . . . . ?
P3 Ni1 P1 C1 153.96(9) . . . . ?
P4 Ni1 P1 C1 -85.03(9) . . . . ?
P1 Ni1 P2 C25 -152.38(10) . . . . ?
P3 Ni1 P2 C25 80.19(10) . . . . ?
P4 Ni1 P2 C25 -25.80(10) . . . . ?
P1 Ni1 P2 C19 85.81(9) . . . . ?
P3 Ni1 P2 C19 -41.62(10) . . . . ?
P4 Ni1 P2 C19 -147.61(9) . . . . ?
P1 Ni1 P2 C2 -33.98(9) . . . . ?
P3 Ni1 P2 C2 -161.41(9) . . . . ?
P4 Ni1 P2 C2 92.60(9) . . . . ?
P1 Ni1 P3 C37 52.59(10) . . . . ?
P2 Ni1 P3 C37 167.93(9) . . . . ?
P4 Ni1 P3 C37 -80.43(9) . . . . ?
P1 Ni1 P3 C3 171.16(9) . . . . ?
P2 Ni1 P3 C3 -73.50(9) . . . . ?
P4 Ni1 P3 C3 38.14(9) . . . . ?
P1 Ni1 P3 C31 -69.26(11) . . . . ?
P2 Ni1 P3 C31 46.08(11) . . . . ?
P4 Ni1 P3 C31 157.72(11) . . . . ?
P1 Ni1 P4 C49 77.35(9) . . . . ?
P2 Ni1 P4 C49 -32.55(9) . . . . ?
P3 Ni1 P4 C49 -151.44(9) . . . . ?
P1 Ni1 P4 C43 -49.22(11) . . . . ?
P2 Ni1 P4 C43 -159.12(11) . . . . ?
P3 Ni1 P4 C43 81.99(11) . . . . ?
P1 Ni1 P4 C4 -168.74(9) . . . . ?
P2 Ni1 P4 C4 81.35(9) . . . . ?
P3 Ni1 P4 C4 -37.53(9) . . . . ?
C5 N1 C1 P1 -168.19(17) . . . . ?
C2 N1 C1 P1 71.8(2) . . . . ?
C13 P1 C1 N1 80.07(19) . . . . ?
C7 P1 C1 N1 -179.53(18) . . . . ?
Ni1 P1 C1 N1 -49.28(19) . . . . ?
C1 N1 C2 P2 -74.3(2) . . . . ?
C5 N1 C2 P2 166.13(17) . . . . ?
C25 P2 C2 N1 -175.29(17) . . . . ?
C19 P2 C2 N1 -75.43(18) . . . . ?
Ni1 P2 C2 N1 57.12(18) . . . . ?
C4 N2 C3 P3 74.2(2) . . . . ?
C6 N2 C3 P3 -165.13(18) . . . . ?
C37 P3 C3 N2 72.49(19) . . . . ?
C31 P3 C3 N2 170.90(18) . . . . ?
Ni1 P3 C3 N2 -56.74(19) . . . . ?
C6 N2 C4 P4 163.73(18) . . . . ?
C3 N2 C4 P4 -75.5(2) . . . . ?
C49 P4 C4 N2 -178.24(18) . . . . ?
C43 P4 C4 N2 -77.64(19) . . . . ?
Ni1 P4 C4 N2 57.38(19) . . . . ?
C13 P1 C7 C8 -146.6(2) . . . . ?
C1 P1 C7 C8 111.3(2) . . . . ?
Ni1 P1 C7 C8 -11.2(3) . . . . ?
C13 P1 C7 C12 35.1(2) . . . . ?
C1 P1 C7 C12 -67.1(2) . . . . ?
Ni1 P1 C7 C12 170.45(18) . . . . ?
C12 C7 C8 C9 1.3(5) . . . . ?
P1 C7 C8 C9 -177.1(3) . . . . ?
C7 C8 C9 C10 -1.4(6) . . . . ?
C8 C9 C10 C11 0.7(6) . . . . ?
C9 C10 C11 C12 0.0(5) . . . . ?
C10 C11 C12 C7 -0.1(4) . . . . ?
C8 C7 C12 C11 -0.6(4) . . . . ?
P1 C7 C12 C11 177.8(2) . . . . ?
C7 P1 C13 C14 -127.4(2) . . . . ?
C1 P1 C13 C14 -30.4(2) . . . . ?
Ni1 P1 C13 C14 94.9(2) . . . . ?
C7 P1 C13 C18 53.4(2) . . . . ?
C1 P1 C13 C18 150.4(2) . . . . ?
Ni1 P1 C13 C18 -84.4(2) . . . . ?
C18 C13 C14 C15 -0.9(4) . . . . ?
P1 C13 C14 C15 179.8(2) . . . . ?
C13 C14 C15 C16 0.1(4) . . . . ?
C14 C15 C16 C17 0.7(4) . . . . ?
C15 C16 C17 C18 -0.6(5) . . . . ?
C16 C17 C18 C13 -0.2(5) . . . . ?
C14 C13 C18 C17 1.0(4) . . . . ?
P1 C13 C18 C17 -179.7(2) . . . . ?
C25 P2 C19 C24 -141.0(2) . . . . ?
C2 P2 C19 C24 116.6(2) . . . . ?
Ni1 P2 C19 C24 -10.3(2) . . . . ?
C25 P2 C19 C20 36.3(2) . . . . ?
C2 P2 C19 C20 -66.2(2) . . . . ?
Ni1 P2 C19 C20 166.90(18) . . . . ?
C24 C19 C20 C21 1.3(4) . . . . ?
P2 C19 C20 C21 -176.0(2) . . . . ?
C19 C20 C21 C22 0.1(4) . . . . ?
C20 C21 C22 C23 -1.1(4) . . . . ?
C21 C22 C23 C24 0.6(4) . . . . ?
C20 C19 C24 C23 -1.7(4) . . . . ?
P2 C19 C24 C23 175.56(19) . . . . ?
C22 C23 C24 C19 0.8(4) . . . . ?
C19 P2 C25 C26 -120.2(2) . . . . ?
C2 P2 C25 C26 -19.6(2) . . . . ?
Ni1 P2 C25 C26 105.8(2) . . . . ?
C19 P2 C25 C30 63.5(2) . . . . ?
C2 P2 C25 C30 164.16(19) . . . . ?
Ni1 P2 C25 C30 -70.5(2) . . . . ?
C30 C25 C26 C27 1.4(4) . . . . ?
P2 C25 C26 C27 -174.8(2) . . . . ?
C25 C26 C27 C28 -0.9(4) . . . . ?
C26 C27 C28 C29 -0.1(4) . . . . ?
C27 C28 C29 C30 0.6(4) . . . . ?
C28 C29 C30 C25 -0.1(4) . . . . ?
C26 C25 C30 C29 -0.9(4) . . . . ?
P2 C25 C30 C29 175.7(2) . . . . ?
C37 P3 C31 C36 123.1(3) . . . . ?
C3 P3 C31 C36 20.9(3) . . . . ?
Ni1 P3 C31 C36 -104.6(2) . . . . ?
C37 P3 C31 C32 -58.9(2) . . . . ?
C3 P3 C31 C32 -161.2(2) . . . . ?
Ni1 P3 C31 C32 73.3(2) . . . . ?
C36 C31 C32 C33 -0.6(4) . . . . ?
P3 C31 C32 C33 -178.7(2) . . . . ?
C31 C32 C33 C34 -0.2(5) . . . . ?
C32 C33 C34 C35 1.0(5) . . . . ?
C33 C34 C35 C36 -0.9(6) . . . . ?
C32 C31 C36 C35 0.7(4) . . . . ?
P3 C31 C36 C35 178.6(2) . . . . ?
C34 C35 C36 C31 0.1(5) . . . . ?
C3 P3 C37 C38 -131.3(2) . . . . ?
C31 P3 C37 C38 127.4(2) . . . . ?
Ni1 P3 C37 C38 -6.9(2) . . . . ?
C3 P3 C37 C42 52.6(2) . . . . ?
C31 P3 C37 C42 -48.7(2) . . . . ?
Ni1 P3 C37 C42 176.96(17) . . . . ?
C42 C37 C38 C39 1.2(4) . . . . ?
P3 C37 C38 C39 -175.1(2) . . . . ?
C37 C38 C39 C40 -1.0(5) . . . . ?
C38 C39 C40 C41 0.2(5) . . . . ?
C39 C40 C41 C42 0.4(5) . . . . ?
C40 C41 C42 C37 -0.2(4) . . . . ?
C38 C37 C42 C41 -0.6(4) . . . . ?
P3 C37 C42 C41 175.6(2) . . . . ?
C49 P4 C43 C48 158.0(2) . . . . ?
C4 P4 C43 C48 56.4(2) . . . . ?
Ni1 P4 C43 C48 -68.3(2) . . . . ?
C49 P4 C43 C44 -23.2(3) . . . . ?
C4 P4 C43 C44 -124.8(2) . . . . ?
Ni1 P4 C43 C44 110.5(2) . . . . ?
C48 C43 C44 C45 -0.3(4) . . . . ?
P4 C43 C44 C45 -179.1(3) . . . . ?
C43 C44 C45 C46 0.3(5) . . . . ?
C44 C45 C46 C47 -0.6(5) . . . . ?
C45 C46 C47 C48 1.1(5) . . . . ?
C44 C43 C48 C47 0.7(4) . . . . ?
P4 C43 C48 C47 179.6(2) . . . . ?
C46 C47 C48 C43 -1.1(4) . . . . ?
C43 P4 C49 C50 -83.1(2) . . . . ?
C4 P4 C49 C50 17.6(2) . . . . ?
Ni1 P4 C49 C50 137.6(2) . . . . ?
C43 P4 C49 C54 96.3(2) . . . . ?
C4 P4 C49 C54 -163.00(19) . . . . ?
Ni1 P4 C49 C54 -43.0(2) . . . . ?
C54 C49 C50 C51 2.1(4) . . . . ?
P4 C49 C50 C51 -178.5(2) . . . . ?
C49 C50 C51 C52 -1.1(4) . . . . ?
C50 C51 C52 C53 -0.7(4) . . . . ?
C51 C52 C53 C54 1.4(4) . . . . ?
C52 C53 C54 C49 -0.3(4) . . . . ?
C50 C49 C54 C53 -1.5(4) . . . . ?
P4 C49 C54 C53 179.1(2) . . . . ?
